data_1541088
loop_
_publ_author_name
'Parise, J.B.'
'Herron, N.'
'Crawford, M.K.'
'Gai, P.L.'

_publ_section_title
;
 Tl2-x Cdx Ba2 Cu O6+delta: Variation of Tc with cadmium substitution
;
_journal_name_full 'Physica C (Amsterdam)'
_journal_page_first 255
_journal_page_last 266
_journal_volume 159
_journal_year 1989
_chemical_formula_sum 'Ba2 Cd0.25 Cu O6 Tl1.75'
_chemical_name_systematic 'Tl1.75 Cd.25 Ba2 Cu O6'
_space_group_IT_number 139
_symmetry_space_group_name_Hall '-I 4 2'
_symmetry_space_group_name_H-M 'I 4/m m m'
_cell_angle_alpha 90
_cell_angle_beta 90
_cell_angle_gamma 90
_cell_formula_units_Z 2
_cell_length_a 3.851
_cell_length_b 3.851
_cell_length_c 23.313
_cell_volume 345.736
_citation_journal_id_ASTM PHYCE6
_cod_data_source_file Parise_PHYCE6_1989_1091.cif
_cod_data_source_block Ba2Cd0.25Cu1O6Tl1.75
_cod_original_cell_volume 345.7365
_cod_original_formula_sum 'Ba2 Cd0.25 Cu1 O6 Tl1.75'
_cod_database_code 1541088

loop_
_symmetry_equiv_pos_as_xyz
x,y,z
-y,x,z
-x,-y,z
y,-x,z
x,-y,-z
y,x,-z
-x,y,-z
-y,-x,-z
-x,-y,-z
y,-x,-z
x,y,-z
-y,x,-z
-x,y,z
-y,-x,z
x,-y,z
y,x,z
x+1/2,y+1/2,z+1/2
-y+1/2,x+1/2,z+1/2
-x+1/2,-y+1/2,z+1/2
y+1/2,-x+1/2,z+1/2
x+1/2,-y+1/2,-z+1/2
y+1/2,x+1/2,-z+1/2
-x+1/2,y+1/2,-z+1/2
-y+1/2,-x+1/2,-z+1/2
-x+1/2,-y+1/2,-z+1/2
y+1/2,-x+1/2,-z+1/2
x+1/2,y+1/2,-z+1/2
-y+1/2,x+1/2,-z+1/2
-x+1/2,y+1/2,z+1/2
-y+1/2,-x+1/2,z+1/2
x+1/2,-y+1/2,z+1/2
y+1/2,x+1/2,z+1/2

loop_
_atom_site_label
_atom_site_type_symbol
_atom_site_fract_x
_atom_site_fract_y
_atom_site_fract_z
_atom_site_occupancy
_atom_site_U_iso_or_equiv
Cd1 Cd+2 0.556 0.5 0.2026 0.0313 0.0
O3 O-2 0.42 0.5 0.2892 0.25 0.0
Cu1 Cu+2 0.5 0.5 0 1 0.0
Tl1 Tl+3 0.556 0.5 0.2026 0.2188 0.0
O2 O-2 0.5 0.5 0.117 1 0.0
O1 O-2 0 0.5 0 1 0.0
Ba1 Ba+2 0 0 0.0828 1 0.0
